data_4110981
loop_
_publ_author_name
'Weiping Su'
'Youngjo Kim'
'Arkady Ellern'
'Ilia A. Guzei'
'John G. Verkade'

_publ_section_title
;
 Facile Synthesis of Monomeric Alumatranes
;
_journal_name_full 'Journal of the American Chemical Society'
_journal_page_first 13727
_journal_page_last 13735
_journal_paper_doi 10.1021/ja0626786
_journal_volume 128
_journal_year 2006
_chemical_formula_sum 'C34 H36 Al N O4'
_chemical_formula_weight 549.62
_chemical_name_systematic
; 
 ? 
;
_space_group_IT_number 148
_symmetry_cell_setting rhombohedral
_symmetry_space_group_name_Hall '-P 3*'
_symmetry_space_group_name_H-M 'R -3 :R'
_atom_sites_solution_hydrogens geom
_atom_sites_solution_primary direct
_atom_sites_solution_secondary difmap
_audit_creation_method SHELXL-97
_cell_angle_alpha 76.338(2)
_cell_angle_beta 76.338(2)
_cell_angle_gamma 76.338(2)
_cell_formula_units_Z 2
_cell_length_a 11.7638(15)
_cell_length_b 11.7638(15)
_cell_length_c 11.7638(15)
_cell_measurement_reflns_used 961
_cell_measurement_temperature 183(2)
_cell_measurement_theta_max 28.14
_cell_measurement_theta_min 2.31
_cell_volume 1508.8(3)
_computing_cell_refinement 'Bruker SMART'
_computing_data_collection 'Bruker SMART'
_computing_data_reduction 'Bruker SAINT'
_computing_molecular_graphics 'Bruker SHELXTL'
_computing_publication_material 'Bruker SHELXTL'
_computing_structure_refinement 'SHELXL-97 (Sheldrick, 1997)'
_computing_structure_solution 'SHELXS-97 (Sheldrick, 1990)'
_diffrn_ambient_temperature 183(2)
_diffrn_measured_fraction_theta_full 0.966
_diffrn_measured_fraction_theta_max 0.966
_diffrn_measurement_device_type 'CCD area detector'
_diffrn_measurement_method 'phi and omega scans'
_diffrn_radiation_monochromator graphite
_diffrn_radiation_source 'fine-focus sealed tube'
_diffrn_radiation_type MoK\a
_diffrn_radiation_wavelength 0.71073
_diffrn_reflns_av_R_equivalents 0.0307
_diffrn_reflns_av_sigmaI/netI 0.0218
_diffrn_reflns_limit_h_max 14
_diffrn_reflns_limit_h_min -15
_diffrn_reflns_limit_k_max 15
_diffrn_reflns_limit_k_min -14
_diffrn_reflns_limit_l_max 15
_diffrn_reflns_limit_l_min -15
_diffrn_reflns_number 13753
_diffrn_reflns_theta_full 28.34
_diffrn_reflns_theta_max 28.34
_diffrn_reflns_theta_min 1.81
_exptl_absorpt_coefficient_mu 0.105
_exptl_absorpt_correction_T_max 1
_exptl_absorpt_correction_T_min 0.74
_exptl_absorpt_correction_type multi-scan
_exptl_absorpt_process_details 'Bruker, SADABS'
_exptl_crystal_colour yellow
_exptl_crystal_density_diffrn 1.210
_exptl_crystal_density_meas ?
_exptl_crystal_description block
_exptl_crystal_F_000 584
_exptl_crystal_size_max 0.40
_exptl_crystal_size_mid 0.30
_exptl_crystal_size_min 0.30
_refine_diff_density_max 0.302
_refine_diff_density_min -0.258
_refine_diff_density_rms 0.048
_refine_ls_extinction_method none
_refine_ls_goodness_of_fit_ref 1.056
_refine_ls_hydrogen_treatment constr
_refine_ls_matrix_type full
_refine_ls_number_parameters 156
_refine_ls_number_reflns 2434
_refine_ls_number_restraints 0
_refine_ls_restrained_S_all 1.056
_refine_ls_R_factor_all 0.0659
_refine_ls_R_factor_gt 0.0528
_refine_ls_shift/su_max 0.000
_refine_ls_shift/su_mean 0.000
_refine_ls_structure_factor_coef Fsqd
_refine_ls_weighting_details 'calc w=1/[\s^2^(Fo^2^)+(0.0761P)^2^+0.6298P] where P=(Fo^2^+2Fc^2^)/3'
_refine_ls_weighting_scheme calc
_refine_ls_wR_factor_gt 0.1396
_refine_ls_wR_factor_ref 0.1513
_reflns_number_gt 1988
_reflns_number_total 2434
_reflns_threshold_expression >2sigma(I)
_cod_data_source_file ja0626786si20060804_052250.cif
_cod_data_source_block ver89
_cod_depositor_comments
;
The following automatic conversions were performed:

'_exptl_crystal_density_meas' value 'none' was changed to '?' - the
value is perceived as not measured.

Automatic conversion script
Id: cif_fix_values 3008 2015-01-20 13:52:24Z robertas 

The following automatic conversions were performed:

'_refine_ls_hydrogen_treatment' value 'const' was replaced with the
value 'constr' as specified in the replacement file
'src/cod-tools/trunk/data/replacement-values/replacement_values.lst'.

Automatic conversion script
Id: cif_fix_values 5376 2017-05-30 11:51:03Z andrius 
;
_cod_original_sg_symbol_H-M 'R -3'
_cod_database_code 4110981

loop_
_symmetry_equiv_pos_as_xyz
'x, y, z'
'z, x, y'
'y, z, x'
'-x, -y, -z'
'-z, -x, -y'
'-y, -z, -x'

loop_
_atom_site_label
_atom_site_type_symbol
_atom_site_fract_x
_atom_site_fract_y
_atom_site_fract_z
_atom_site_U_iso_or_equiv
_atom_site_adp_type
_atom_site_occupancy
_atom_site_symmetry_multiplicity
_atom_site_calc_flag
_atom_site_refinement_flags
_atom_site_disorder_assembly
_atom_site_disorder_group
Al1 Al 0.30272(3) 0.30272(3) 0.30272(3) 0.0310(2) Uani 1 3 d S A 1
C1 C 0.52823(14) 0.32405(13) 0.15592(14) 0.0319(3) Uani 1 1 d . A 1
C2 C 0.58502(15) 0.33594(14) 0.03560(14) 0.0361(4) Uani 1 1 d . A 1
C3 C 0.53124(18) 0.29873(17) -0.05046(15) 0.0442(4) Uani 1 1 d . A 1
C4 C 0.68766(16) 0.38340(18) 0.00026(15) 0.0446(4) Uani 1 1 d . A 1
C5 C 0.73659(16) 0.4195(2) 0.07864(17) 0.0502(5) Uani 1 1 d . A 1
C6 C 0.8481(2) 0.4729(3) 0.0346(2) 0.0812(9) Uani 1 1 d . A 1
C7 C 0.68025(15) 0.40580(18) 0.19775(16) 0.0426(4) Uani 1 1 d . A 1
C8 C 0.57722(14) 0.35792(14) 0.23740(14) 0.0335(4) Uani 1 1 d . A 1
C9 C 0.51841(14) 0.33866(14) 0.36695(14) 0.0330(3) Uani 1 1 d . A 1
C10 C 0.2166(5) 0.2243(5) 0.1301(5) 0.0420(11) Uani 0.33 1 d P A 1
C11 C 0.1200(2) 0.1923(2) 0.0892(3) 0.091(3) Uani 0.33 1 d PG A 1
C12 C 0.1465(3) 0.1901(4) -0.0320(3) 0.096(4) Uani 0.33 1 d PG A 1
C13 C 0.0629(4) 0.1680(4) -0.0859(4) 0.103(4) Uani 0.33 1 d PG A 1
C14 C -0.0472(3) 0.1479(4) -0.0187(4) 0.096(3) Uani 0.33 1 d PG A 1
C15 C -0.0738(3) 0.1501(4) 0.1025(4) 0.101(3) Uani 0.33 1 d PG A 1
C12A C 0.0099(2) 0.1722(4) 0.1564(4) 0.093(4) Uani 0.33 1 d PG A 1
H7 H 0.7122 0.4282 0.2510 0.052(6) Uiso 1 1 d G A 1
H31 H 0.4655 0.3633 -0.0776 0.077(8) Uiso 1 1 d G A 1
H32 H 0.5895 0.2822 -0.1204 0.053(6) Uiso 1 1 d G A 1
H33 H 0.5029 0.2288 -0.0154 0.065(7) Uiso 1 1 d G A 1
H41 H 0.7230 0.3928 -0.0798 0.047(5) Uiso 1 1 d G A 1
H61 H 0.8604 0.5108 -0.0451 0.129(13) Uiso 1 1 d G A 1
H62 H 0.9115 0.4108 0.0561 0.113(12) Uiso 1 1 d G A 1
H63 H 0.8475 0.5284 0.0847 0.120(13) Uiso 1 1 d G A 1
H91 H 0.5584 0.3737 0.4117 0.035(5) Uiso 1 1 d G A 1
H92 H 0.5279 0.2525 0.4013 0.034(4) Uiso 1 1 d G A 1
N1 N 0.3876(2) 0.3876(5) 0.3876(3) 0.0293(5) Uani 1 3 d SG A 1
O1 O 0.42772(10) 0.27898(10) 0.19057(10) 0.0365(3) Uani 1 1 d G A 1
O2 O 0.22257(15) 0.2226(2) 0.22257(18) 0.0581(7) Uani 1 3 d SG A 1

loop_
_atom_site_aniso_label
_atom_site_aniso_U_11
_atom_site_aniso_U_22
_atom_site_aniso_U_33
_atom_site_aniso_U_23
_atom_site_aniso_U_13
_atom_site_aniso_U_12
Al1 0.0312(2) 0.0312(2) 0.0312(2) -0.00643(15) -0.00643(15) -0.00643(15)
C1 0.0319(7) 0.0283(7) 0.0322(8) -0.0047(6) -0.0041(6) -0.0022(6)
C2 0.0379(8) 0.0350(8) 0.0317(8) -0.0035(6) -0.0059(6) -0.0031(6)
C3 0.0571(11) 0.0447(10) 0.0316(8) -0.0085(7) -0.0037(7) -0.0148(8)
C4 0.0383(9) 0.0592(11) 0.0305(8) -0.0034(7) -0.0006(7) -0.0094(8)
C5 0.0340(9) 0.0742(14) 0.0405(10) -0.0041(9) -0.0034(7) -0.0177(9)
C6 0.0531(14) 0.148(3) 0.0506(13) -0.0103(16) 0.0002(10) -0.0547(17)
C7 0.0309(8) 0.0598(11) 0.0378(9) -0.0083(8) -0.0081(7) -0.0096(7)
C8 0.0294(7) 0.0358(8) 0.0312(7) -0.0044(6) -0.0055(6) -0.0008(6)
C9 0.0288(7) 0.0373(8) 0.0308(7) -0.0064(6) -0.0063(6) -0.0022(6)
C10 0.042(3) 0.039(3) 0.043(3) -0.005(2) -0.008(2) -0.007(2)
C11 0.115(8) 0.035(3) 0.148(10) 0.004(4) -0.093(8) -0.016(4)
C12 0.115(9) 0.062(6) 0.113(8) 0.002(6) -0.048(7) -0.011(6)
C13 0.169(12) 0.061(5) 0.100(7) 0.001(5) -0.074(8) -0.030(6)
C14 0.120(8) 0.064(5) 0.138(9) -0.017(5) -0.096(7) -0.014(5)
C15 0.087(7) 0.095(7) 0.138(10) -0.054(7) -0.005(7) -0.033(6)
C12A 0.156(11) 0.081(6) 0.060(6) -0.030(5) -0.034(7) -0.027(8)
N1 0.0283(5) 0.0283(5) 0.0283(5) -0.0036(4) -0.0036(4) -0.0036(4)
O1 0.0397(6) 0.0357(6) 0.0351(6) -0.0114(5) -0.0006(5) -0.0109(5)
O2 0.0635(8) 0.0635(8) 0.0635(8) -0.0226(6) -0.0226(6) -0.0226(6)

loop_
_atom_type_symbol
_atom_type_description
_atom_type_scat_dispersion_real
_atom_type_scat_dispersion_imag
_atom_type_scat_source
C C 0.0033 0.0016 'International Tables Vol C Tables 4.2.6.8 and 6.1.1.4'
H H 0.0000 0.0000 'International Tables Vol C Tables 4.2.6.8 and 6.1.1.4'
N N 0.0061 0.0033 'International Tables Vol C Tables 4.2.6.8 and 6.1.1.4'
O O 0.0106 0.0060 'International Tables Vol C Tables 4.2.6.8 and 6.1.1.4'
Al Al 0.0645 0.0514 'International Tables Vol C Tables 4.2.6.8 and 6.1.1.4'

loop_
_geom_angle_atom_site_label_1
_geom_angle_atom_site_label_2
_geom_angle_atom_site_label_3
_geom_angle
_geom_angle_site_symmetry_1
_geom_angle_site_symmetry_3
O1 Al1 O1 119.7 2 3
O1 Al1 O1 119.74(19) 2 .
O1 Al1 O1 119.74(18) 3 .
O1 Al1 O2 87.05(10) 2 .
O1 Al1 O2 87.05(12) 3 .
O1 Al1 O2 87.05(5) . .
O1 Al1 N1 92.95(12) 2 .
O1 Al1 N1 92.95(10) 3 .
O1 Al1 N1 92.95(6) . .
O2 Al1 N1 180.0(3) . .
O1 C1 C8 121.32(14) . .
O1 C1 C2 118.89(14) . .
C8 C1 C2 119.79(15) . .
C4 C2 C1 118.64(15) . .
C4 C2 C3 122.35(15) . .
C1 C2 C3 119.00(15) . .
C5 C4 C2 122.65(16) . .
C4 C5 C7 118.07(16) . .
C4 C5 C6 120.39(17) . .
C7 C5 C6 121.54(19) . .
C5 C7 C8 121.26(16) . .
C7 C8 C1 119.57(15) . .
C7 C8 C9 121.50(15) . .
C1 C8 C9 118.92(14) . .
N1 C9 C8 113.41(19) . .
O2 C10 C10 53.2(2) . 2
O2 C10 C10 53.2(3) . 3
C10 C10 C10 59.999(1) 2 3
O2 C10 C11 127.2(5) . .
C10 C10 C11 75.2(3) 2 .
C10 C10 C11 93.9(2) 3 .
O2 C10 C11 109.3(4) . 3
C10 C10 C11 84.1(2) 2 3
C10 C10 C11 56.9(2) 3 3
C11 C10 C11 48.5(2) . 3
O2 C10 C12A 151.0(4) . 3
C10 C10 C12A 106.2(2) 2 3
C10 C10 C12A 100.0(2) 3 3
C11 C10 C12A 33.0(2) . 3
C11 C10 C12A 43.12(13) 3 3
C12A C11 C11 121.1(2) 3 2
C12A C11 C11 68.8(3) 3 3
C11 C11 C11 60.0 2 3
C12A C11 C12 26.8(3) 3 .
C11 C11 C12 138.64(15) 2 .
C11 C11 C12 95.23(19) 3 .
C12A C11 C12A 129.03(16) 3 .
C11 C11 C12A 47.79(19) 2 .
C11 C11 C12A 102.6(2) 3 .
C12 C11 C12A 120.0 . .
C12A C11 C10 99.8(3) 3 .
C11 C11 C10 93.3(2) 2 .
C11 C11 C10 74.7(2) 3 .
C12 C11 C10 112.7(2) . .
C12A C11 C10 127.2(2) . .
C12A C11 C10 143.3(3) 3 2
C11 C11 C10 56.8(2) 2 2
C11 C11 C10 83.7(2) 3 2
C12 C11 C10 160.20(19) . 2
C12A C11 C10 79.32(19) . 2
C10 C11 C10 47.9(4) . 2
C12A C11 C12 126.25(9) 3 2
C11 C11 C12 43.49(18) 2 2
C11 C11 C12 97.15(16) 3 2
C12 C11 C12 120.11(11) . 2
C12A C11 C12 5.6(2) . 2
C10 C11 C12 127.1(3) . 2
C10 C11 C12 79.6(2) 2 2
C12A C12 C15 90.1(6) 3 3
C12A C12 C13 129.1(3) 3 .
C15 C12 C13 51.3(4) 3 .
C12A C12 C11 50.9(5) 3 .
C15 C12 C11 124.2(4) 3 .
C13 C12 C11 120.0 . .
C12A C12 C11 12.1(5) 3 3
C15 C12 C11 92.7(4) 3 3
C13 C12 C11 123.40(8) . 3
C11 C12 C11 41.28(13) . 3
C15 C13 C12 57.15(11) 3 .
C15 C13 C14 122.7(4) 3 .
C12 C13 C14 120.0 . .
C15 C13 C12A 48.09(10) 3 3
C12 C13 C12A 15.51(17) . 3
C14 C13 C12A 111.91(19) . 3
C15 C13 C14 87.5(3) 3 5
C12 C13 C14 144.34(17) . 5
C14 C13 C14 72.99(19) . 5
C12A C13 C14 131.7(3) 3 5
C15 C14 C13 120.0 . .
C15 C14 C13 110.64(16) . 6
C13 C14 C13 128.34(17) . 6
C13 C15 C12 71.5(5) 2 2
C13 C15 C14 118.0(3) 2 .
C12 C15 C14 145.0(3) 2 .
C13 C15 C12A 94.13(17) 2 .
C12 C15 C12A 27.5(4) 2 .
C14 C15 C12A 120.0 . .
C12 C12A C11 102.2(8) 2 2
C12 C12A C15 62.4(4) 2 .
C11 C12A C15 136.43(16) 2 .
C12 C12A C11 162.4(6) 2 .
C11 C12A C11 63.4(3) 2 .
C15 C12A C11 120.0 . .
C12 C12A C13 35.38(11) 2 2
C11 C12A C13 105.6(4) 2 2
C15 C12A C13 37.8(3) . 2
C11 C12A C13 134.9(2) . 2
C12 C12A C10 121.3(5) 2 2
C11 C12A C10 47.19(18) 2 2
C15 C12A C10 175.32(19) . 2
C11 C12A C10 57.56(17) . 2
C13 C12A C10 146.9(4) 2 2
C9 N1 C9 109.2(2) . 2
C9 N1 C9 109.2(3) . 3
C9 N1 C9 109.17(17) 2 3
C9 N1 Al1 109.76(14) . .
C9 N1 Al1 109.8(2) 2 .
C9 N1 Al1 109.77(18) 3 .
C1 O1 Al1 132.48(10) . .
C10 O2 C10 73.5(5) 2 3
C10 O2 C10 73.5(5) 2 .
C10 O2 C10 73.5(5) 3 .
C10 O2 Al1 136.3(3) 2 .
C10 O2 Al1 136.3(3) 3 .
C10 O2 Al1 136.3(3) . .

loop_
_geom_bond_atom_site_label_1
_geom_bond_atom_site_label_2
_geom_bond_distance
_geom_bond_site_symmetry_2
Al1 O1 1.745(3) 2
Al1 O1 1.745(4) 3
Al1 O1 1.7449(11) .
Al1 O2 1.9815(15) .
Al1 N1 2.0984(15) .
C1 O1 1.3460(19) .
C1 C8 1.400(2) .
C1 C2 1.405(2) .
C2 C4 1.383(2) .
C2 C3 1.503(2) .
C3 H31 1.0011 .
C3 H32 0.9645 .
C3 H33 0.9288 .
C4 C5 1.383(3) .
C4 H41 0.9271 .
C5 C7 1.391(3) .
C5 C6 1.515(3) .
C6 H61 0.9311 .
C6 H62 0.9485 .
C6 H63 0.9758 .
C7 C8 1.391(2) .
C7 H7 0.9162 .
C8 C9 1.505(2) .
C9 N1 1.493(3) .
C9 H91 0.9894 .
C9 H92 0.9889 .
C10 O2 1.101(6) .
C10 C10 1.318(10) 2
C10 C10 1.318(10) 3
C10 C11 1.488(6) .
C10 C11 1.716(6) 3
C10 C12A 1.998(6) 3
C11 C12A 1.104(5) 3
C11 C11 1.333(5) 2
C11 C11 1.333(5) 3
C11 C12 1.3900 .
C11 C12A 1.3900 .
C11 C10 1.716(6) 2
C11 C12 2.011(7) 2
C12 C12A 0.642(6) 3
C12 C15 1.231(5) 3
C12 C13 1.3900 .
C12 C11 2.011(5) 3
C13 C15 1.144(9) 3
C13 C14 1.3900 .
C13 C12A 1.863(3) 3
C13 C14 1.959(4) 5
C14 C15 1.3900 .
C14 C13 1.959(4) 6
C15 C13 1.144(9) 2
C15 C12 1.231(5) 2
C15 C12A 1.3900 .
C12A C12 0.642(8) 2
C12A C11 1.104(5) 2
C12A C13 1.863(5) 2
C12A C10 1.998(6) 2
N1 C9 1.493(6) 2
N1 C9 1.493(4) 3
O2 C10 1.101(6) 2
O2 C10 1.101(6) 3
